data_2001092
loop_
_publ_author_name
'Ko\<z\'i\<sek, J.'
'Baran, P.'
'Valigura, D.'

_publ_section_title
;
 Structure of dichlorobis(1,10-phenanthroline <i>N</i>-oxide)copper(II)
 dihydrate
;
_journal_issue 1
_journal_name_full 'Acta Crystallographica Section C'
_journal_page_first 31
_journal_page_last 33
_journal_paper_doi 10.1107/S0108270191009642
_journal_volume 48
_journal_year 1992
_chemical_formula_moiety 'C24 H16 Cl2 Cu1 N4 O2,2(H2 O1)'
_chemical_formula_sum 'C24 H20 Cl2 Cu N4 O4'
_chemical_formula_weight 562.90
_space_group_IT_number 2
_space_group_name_Hall '-P 1'
_space_group_name_H-M_alt 'P -1'
_symmetry_cell_setting triclinic
_symmetry_space_group_name_Hall '-P 1'
_symmetry_space_group_name_H-M 'P -1'
_cell_angle_alpha 68.23(6)
_cell_angle_beta 62.42(5)
_cell_angle_gamma 86.08(7)
_cell_formula_units_Z 1
_cell_length_a 8.586(6)
_cell_length_b 8.790(8)
_cell_length_c 8.770(6)
_cell_volume 540.5(8)
_diffrn_radiation_type Mo
_diffrn_radiation_wavelength 0.71069
_exptl_absorpt_coefficient_mu 1.30
_exptl_crystal_density_diffrn 1.667
_exptl_crystal_density_meas 1.67(2)
_exptl_crystal_F_000 287
_cod_data_source_file mu0249.cif
_cod_data_source_block mu0249a
_cod_original_formula_sum 'C24 H20 Cl2 Cu1 N4 O4'
_cod_database_code 2001092

loop_
_space_group_symop_id
_space_group_symop_operation_xyz
1 x,y,z
2 -x,-y,-z

loop_
_atom_site_label
_atom_site_fract_x
_atom_site_fract_y
_atom_site_fract_z
_atom_site_U_iso_or_equiv
Cu .0 .0 1.0000 .0200(10)
Cl .1338(2) .3129(2) .6837(2) .0430(10)
O1 .1491(4) .0627(4) 1.0789(4) .035(2)
O2 -.1073(6) .6030(6) .7004(7) .057(3)
N1 .1944(4) -.1178(4) .8783(5) .028(2)
N2 .3142(4) .1323(4) .9564(5) .029(2)
C1 .1533(6) -.2492(6) .8593(7) .036(3)
C2 .2742(6) -.3350(6) .7650(6) .034(3)
C3 .4480(6) -.2745(6) .6754(7) .035(3)
C4 .6803(6) -.0684(6) .5941(6) .033(3)
C5 .7294(6) .0648(6) .6062(6) .034(2)
C6 .6599(6) .2687(6) .7484(7) .038(3)
C7 .5399(6) .3311(6) .8711(7) .039(3)
C8 .3671(6) .2607(6) .9749(7) .034(3)
C9 .4994(5) -.1364(5) .6908(6) .028(2)
C10 .6035(5) .1358(5) .7275(6) .030(2)
C11 .4258(5) .0693(5) .8281(6) .025(2)
C12 .3688(5) -.0636(5) .8023(6) .026(2)
H1 .0410 -.2839 .9159 ?
H2 .2403 -.4374 .7653 ?
H3 .5339 -.3222 .6046 ?
H4 .7675 -.1233 .5141 ?
H5 .8622 .1218 .5315 ?
H6 .7898 .3210 .6803 ?
H7 .5790 .4377 .8801 ?
H8 .2708 .2979 1.0749 ?
H11 -.0225 .5208 .6968 ?
H12 -.1465 .5772 .6578 ?

loop_
_geom_bond_atom_site_label_1
_geom_bond_atom_site_label_2
_geom_bond_distance
Cu Cl 2.899(4)
Cu O1 1.903(5)
Cu N1 1.983(4)
O1 N2 1.326(4)
N1 C1 1.319(8)
N1 C12 1.361(5)
N2 C8 1.334(8)
N2 C11 1.372(6)
C2 C3 1.356(7)
C3 C9 1.392(8)
C4 C5 1.327(9)
C5 C10 1.423(7)
C6 C7 1.362(8)
C7 C8 1.367(6)
C9 C12 1.405(6)
C10 O11 1.393(6)
C11 C12 1.426(8)
